data_7037562
loop_
_publ_author_name
'Nechayev, Michael'
'Gianetti, Thomas L.'
'Bergman, Robert G.'
'Arnold, John'

_publ_section_title
;
 C-F sp(2) bond functionalization mediated by niobium complexes.
;
_journal_issue 45
_journal_name_full 'Dalton transactions (Cambridge, England : 2003)'
_journal_page_first 19494
_journal_page_last 19500
_journal_paper_doi 10.1039/c5dt02082d
_journal_volume 44
_journal_year 2015
_chemical_formula_moiety 'C48 H65 N4 Nb'
_chemical_formula_sum 'C48 H65 N4 Nb'
_chemical_formula_weight 790.95
_chemical_name_common 'Complex 5'
_chemical_properties_physical 'Air-sensitive, Moisture-sensitive, Hygroscopic'
_space_group_crystal_system monoclinic
_space_group_IT_number 14
_space_group_name_Hall '-P 2yn'
_space_group_name_H-M_alt 'P 1 21/n 1'
_atom_sites_solution_hydrogens geom
_audit_creation_method shelxl-2014/7
_audit_update_record
;
2015-05-29 deposited with the CCDC.
2015-07-17 downloaded from the CCDC.
;
_cell_angle_alpha 90
_cell_angle_beta 94.612(2)
_cell_angle_gamma 90
_cell_formula_units_Z 4
_cell_length_a 11.0558(4)
_cell_length_b 21.2612(7)
_cell_length_c 18.2635(6)
_cell_measurement_reflns_used 9874
_cell_measurement_temperature 100(2)
_cell_measurement_theta_max 25.39
_cell_measurement_theta_min 2.22
_cell_volume 4279.1(3)
_computing_cell_refinement 'Bruker APEX2 v.2011.4'
_computing_data_collection 'Bruker APEX2 v.2011.4'
_computing_data_reduction 'Bruker APEX2 v.2011.4'
_computing_molecular_graphics ORTEP-32
_computing_publication_material WinGX
_computing_structure_refinement 'shelxl-2014/7 (sheldrick, 2014)'
_computing_structure_solution SIR-92
_diffrn_ambient_temperature 100(2)
_diffrn_detector_area_resol_mean 8.366
_diffrn_measured_fraction_theta_full 0.999
_diffrn_measured_fraction_theta_max 0.996
_diffrn_measurement_device_type 'Bruker APEX-II CCD'
_diffrn_measurement_method '\f and \w scans'
_diffrn_radiation_source 'fine-focus sealed tube'
_diffrn_radiation_type mok\a
_diffrn_radiation_wavelength 0.71073
_diffrn_reflns_av_R_equivalents 0.0592
_diffrn_reflns_av_unetI/netI 0.0459
_diffrn_reflns_Laue_measured_fraction_full 0.999
_diffrn_reflns_Laue_measured_fraction_max 0.996
_diffrn_reflns_limit_h_max 12
_diffrn_reflns_limit_h_min -13
_diffrn_reflns_limit_k_max 25
_diffrn_reflns_limit_k_min -25
_diffrn_reflns_limit_l_max 22
_diffrn_reflns_limit_l_min -20
_diffrn_reflns_number 51073
_diffrn_reflns_point_group_measured_fraction_full 0.999
_diffrn_reflns_point_group_measured_fraction_max 0.996
_diffrn_reflns_theta_full 25.000
_diffrn_reflns_theta_max 25.433
_diffrn_reflns_theta_min 1.473
_exptl_absorpt_coefficient_mu 0.318
_exptl_absorpt_correction_T_max 0.9533
_exptl_absorpt_correction_T_min 0.9202
_exptl_absorpt_correction_type multi-scan
_exptl_absorpt_process_details SADABS
_exptl_crystal_colour red
_exptl_crystal_density_diffrn 1.228
_exptl_crystal_density_method 'not measured'
_exptl_crystal_description rode
_exptl_crystal_F_000 1688
_exptl_crystal_recrystallization_method 'Re-crystallisation from solvent: Hexanes'
_exptl_crystal_size_max 0.220
_exptl_crystal_size_mid 0.140
_exptl_crystal_size_min 0.100
_refine_diff_density_max 0.910
_refine_diff_density_min -0.636
_refine_diff_density_rms 0.076
_refine_ls_extinction_method none
_refine_ls_goodness_of_fit_ref 1.019
_refine_ls_hydrogen_treatment constr
_refine_ls_matrix_type full
_refine_ls_number_parameters 492
_refine_ls_number_reflns 7862
_refine_ls_number_restraints 0
_refine_ls_restrained_S_all 1.019
_refine_ls_R_factor_all 0.0578
_refine_ls_R_factor_gt 0.0379
_refine_ls_shift/su_max 0.003
_refine_ls_shift/su_mean 0.000
_refine_ls_structure_factor_coef Fsqd
_refine_ls_weighting_details 'w=1/[\s^2^(fo^2^)+(0.0395p)^2^+4.7075p] where p=(fo^2^+2fc^2^)/3'
_refine_ls_weighting_scheme calc
_refine_ls_wR_factor_gt 0.0843
_refine_ls_wR_factor_ref 0.0944
_reflns_Friedel_coverage 0.000
_reflns_number_gt 6076
_reflns_number_total 7862
_reflns_threshold_expression 'i > 2\s(i)'
_cod_data_source_file c5dt02082d2.cif
_cod_data_source_block (2)
_cod_depositor_comments
;
 Updating space group information.

 Antanas Vaitkus,
 2018-07-15

The following automatic conversions were performed:

'_refine_ls_structure_factor_coef' value 'fsqd' changed to 'Fsqd'
according to
/usr/data/users/saulius/crontab/automatic-downloads/current/RSC/lib/dictionaries/cif_core.dic
dictionary named 'cif_core.dic' version 2.4.2 from 2011-04-26.

'_atom_site_adp_type' value 'uani' changed to 'Uani' according to
/usr/data/users/saulius/crontab/automatic-downloads/current/RSC/lib/dictionaries/cif_core.dic
dictionary named 'cif_core.dic' version 2.4.2 from 2011-04-26 (53
times).

'_atom_site_adp_type' value 'uiso' changed to 'Uiso' according to
/usr/data/users/saulius/crontab/automatic-downloads/current/RSC/lib/dictionaries/cif_core.dic
dictionary named 'cif_core.dic' version 2.4.2 from 2011-04-26 (65
times).

'_atom_site_refinement_flags_posn' value 'r' changed to 'R' according
to
/usr/data/users/saulius/crontab/automatic-downloads/current/RSC/lib/dictionaries/cif_core.dic
dictionary named 'cif_core.dic' version 2.4.2 from 2011-04-26 (65
times).

'_atom_site_refinement_flags_adp' value 'u' changed to 'U' according
to
/usr/data/users/saulius/crontab/automatic-downloads/current/RSC/lib/dictionaries/cif_core.dic
dictionary named 'cif_core.dic' version 2.4.2 from 2011-04-26 (65
times).

Automatic conversion script
Id: cif_fix_values 4268 2015-11-12 08:31:59Z antanas 
;
_cod_database_code 7037562
_shelx_shelxl_version_number 2014/7
_shelx_space_group_comment
;
the symmetry employed for this shelxl refinement is uniquely defined
by the following loop, which should always be used as a source of
symmetry information in preference to the above space-group names.
they are only intended as comments.
;
_shelx_estimated_absorpt_t_min 0.933
_shelx_estimated_absorpt_t_max 0.969

loop_
_space_group_symop_id
_space_group_symop_operation_xyz
1 x,y,z
2 -x+1/2,y+1/2,-z+1/2
3 -x,-y,-z
4 x+1/2,-y+1/2,z+1/2

loop_
_atom_site_label
_atom_site_type_symbol
_atom_site_fract_x
_atom_site_fract_y
_atom_site_fract_z
_atom_site_U_iso_or_equiv
_atom_site_adp_type
_atom_site_occupancy
_atom_site_site_symmetry_order
_atom_site_calc_flag
_atom_site_refinement_flags_posn
_atom_site_refinement_flags_adp
c16 c 0.6630(3) 0.13001(14) -0.06791(16) 0.0311(8) Uani 1 1 d . .
h16a h 0.7167 0.1114 -0.1005 0.047 Uiso 1 1 calc R U
h16b h 0.6229 0.1656 -0.0914 0.047 Uiso 1 1 calc R U
h16c h 0.6036 0.0996 -0.0559 0.047 Uiso 1 1 calc R U
c17 c 0.7354(3) 0.15135(13) 0.00183(15) 0.0193(6) Uani 1 1 d . .
c18 c 0.7617(3) 0.21612(13) 0.00612(14) 0.0181(6) Uani 1 1 d . .
h18 h 0.7484 0.2390 -0.0372 0.022 Uiso 1 1 calc R U
c19 c 0.8052(2) 0.24931(12) 0.06756(14) 0.0153(6) Uani 1 1 d . .
c20 c 0.8237(3) 0.31909(12) 0.05748(15) 0.0197(6) Uani 1 1 d . .
h20a h 0.7768 0.3419 0.0906 0.030 Uiso 1 1 calc R U
h20b h 0.7981 0.3306 0.0078 0.030 Uiso 1 1 calc R U
h20c h 0.9081 0.3291 0.0676 0.030 Uiso 1 1 calc R U
c21 c 0.8400(2) 0.26779(12) 0.19464(14) 0.0142(6) Uani 1 1 d . .
c22 c 0.7317(2) 0.28417(12) 0.22589(14) 0.0147(6) Uani 1 1 d . .
c23 c 0.7370(3) 0.33053(13) 0.28000(15) 0.0207(6) Uani 1 1 d . .
h23 h 0.6663 0.3421 0.3009 0.025 Uiso 1 1 calc R U
c24 c 0.8449(3) 0.35961(13) 0.30324(15) 0.0215(7) Uani 1 1 d . .
h24 h 0.8465 0.3904 0.3395 0.026 Uiso 1 1 calc R U
c25 c 0.9499(3) 0.34303(12) 0.27270(15) 0.0187(6) Uani 1 1 d . .
h25 h 1.0221 0.3630 0.2888 0.022 Uiso 1 1 calc R U
c26 c 0.9513(2) 0.29708(12) 0.21807(14) 0.0145(6) Uani 1 1 d . .
c27 c 1.0715(2) 0.27982(13) 0.18831(15) 0.0189(6) Uani 1 1 d . .
h27 h 1.0544 0.2516 0.1463 0.023 Uiso 1 1 calc R U
c28 c 1.1403(3) 0.33719(14) 0.16178(18) 0.0279(7) Uani 1 1 d . .
h28a h 1.0892 0.3597 0.1257 0.042 Uiso 1 1 calc R U
h28b h 1.2122 0.3234 0.1403 0.042 Uiso 1 1 calc R U
h28c h 1.1625 0.3643 0.2027 0.042 Uiso 1 1 calc R U
c29 c 1.1525(3) 0.24455(14) 0.24662(17) 0.0254(7) Uani 1 1 d . .
h29a h 1.1714 0.2716 0.2881 0.038 Uiso 1 1 calc R U
h29b h 1.2262 0.2320 0.2263 0.038 Uiso 1 1 calc R U
h29c h 1.1106 0.2079 0.2621 0.038 Uiso 1 1 calc R U
c45 c 0.7522(3) 0.04319(13) 0.05698(15) 0.0212(7) Uani 1 1 d . .
c48 c 0.7857(4) 0.00710(16) -0.00897(19) 0.0540(12) Uani 1 1 d . .
h48a h 0.7299 0.0171 -0.0503 0.081 Uiso 1 1 calc R U
h48b h 0.7821 -0.0372 0.0010 0.081 Uiso 1 1 calc R U
h48c h 0.8665 0.0182 -0.0198 0.081 Uiso 1 1 calc R U
c46 c 0.8322(3) 0.02746(13) 0.12624(16) 0.0242(7) Uani 1 1 d . .
h46a h 0.9012 0.0017 0.1158 0.029 Uiso 1 1 calc R U
h46b h 0.7870 0.0069 0.1628 0.029 Uiso 1 1 calc R U
c47 c 0.6200(3) 0.02906(16) 0.0727(2) 0.0480(10) Uani 1 1 d . .
h47a h 0.6012 0.0508 0.1165 0.072 Uiso 1 1 calc R U
h47b h 0.6102 -0.0154 0.0795 0.072 Uiso 1 1 calc R U
h47c h 0.5662 0.0430 0.0321 0.072 Uiso 1 1 calc R U
c1 c 0.7455(2) 0.12241(13) 0.28363(14) 0.0171(6) Uani 1 1 d . .
h1a h 0.6954 0.1222 0.2375 0.021 Uiso 1 1 calc R U
h1b h 0.7377 0.1636 0.3055 0.021 Uiso 1 1 calc R U
c2 c 0.6957(2) 0.07417(13) 0.33393(15) 0.0166(6) Uani 1 1 d . .
c30 c 0.6089(2) 0.25617(13) 0.19923(14) 0.0173(6) Uani 1 1 d . .
h30 h 0.6238 0.2152 0.1771 0.021 Uiso 1 1 calc R U
c3 c 0.6954(3) 0.08693(14) 0.40872(16) 0.0230(7) Uani 1 1 d . .
h3 h 0.7240 0.1255 0.4269 0.028 Uiso 1 1 calc R U
c4 c 0.6530(3) 0.04311(14) 0.45627(17) 0.0266(7) Uani 1 1 d . .
h4 h 0.6540 0.0520 0.5062 0.032 Uiso 1 1 calc R U
c5 c 0.6093(3) -0.01384(14) 0.42969(17) 0.0267(7) Uani 1 1 d . .
h5 h 0.5802 -0.0433 0.4616 0.032 Uiso 1 1 calc R U
c6 c 0.6085(3) -0.02726(14) 0.35582(17) 0.0253(7) Uani 1 1 d . .
h6 h 0.5793 -0.0658 0.3380 0.030 Uiso 1 1 calc R U
c7 c 0.6513(3) 0.01680(13) 0.30812(16) 0.0226(7) Uani 1 1 d . .
h7 h 0.6501 0.0077 0.2583 0.027 Uiso 1 1 calc R U
c8 c 0.9531(2) 0.09781(13) 0.33185(14) 0.0152(6) Uani 1 1 d . .
c13 c 0.9808(2) 0.14345(13) 0.38621(14) 0.0181(6) Uani 1 1 d . .
c12 c 1.0528(3) 0.12587(15) 0.44947(15) 0.0248(7) Uani 1 1 d . .
h12 h 1.0720 0.1558 0.4857 0.030 Uiso 1 1 calc R U
c11 c 1.0956(3) 0.06566(15) 0.45944(16) 0.0283(7) Uani 1 1 d . .
h11 h 1.1427 0.0549 0.5021 0.034 Uiso 1 1 calc R U
c10 c 1.0683(3) 0.02142(14) 0.40581(16) 0.0250(7) Uani 1 1 d . .
h10 h 1.0980 -0.0193 0.4125 0.030 Uiso 1 1 calc R U
c9 c 0.9971(2) 0.03618(13) 0.34146(15) 0.0182(6) Uani 1 1 d . .
c15 c 0.9687(3) -0.01487(13) 0.28581(16) 0.0241(7) Uani 1 1 d . .
h15a h 0.8829 -0.0228 0.2815 0.036 Uiso 1 1 calc R U
h15b h 1.0111 -0.0526 0.3013 0.036 Uiso 1 1 calc R U
h15c h 0.9939 -0.0018 0.2391 0.036 Uiso 1 1 calc R U
c14 c 0.9338(3) 0.20945(13) 0.38072(15) 0.0220(7) Uani 1 1 d . .
h14a h 0.8620 0.2128 0.4067 0.033 Uiso 1 1 calc R U
h14b h 0.9147 0.2201 0.3300 0.033 Uiso 1 1 calc R U
h14c h 0.9945 0.2378 0.4019 0.033 Uiso 1 1 calc R U
c33 c 1.1621(2) 0.12940(13) 0.12257(14) 0.0166(6) Uani 1 1 d . .
c34 c 1.2620(3) 0.10669(13) 0.16811(16) 0.0198(6) Uani 1 1 d . .
c35 c 1.3781(3) 0.11643(14) 0.14626(16) 0.0259(7) Uani 1 1 d . .
h35 h 1.4444 0.1017 0.1759 0.031 Uiso 1 1 calc R U
c36 c 1.3974(3) 0.14734(14) 0.08188(17) 0.0273(7) Uani 1 1 d . .
h36 h 1.4760 0.1530 0.0682 0.033 Uiso 1 1 calc R U
c37 c 1.2998(3) 0.16985(14) 0.03777(16) 0.0245(7) Uani 1 1 d . .
h37 h 1.3134 0.1908 -0.0055 0.029 Uiso 1 1 calc R U
c38 c 1.1812(3) 0.16190(13) 0.05665(15) 0.0188(6) Uani 1 1 d . .
c39 c 1.0752(3) 0.18628(13) 0.00699(15) 0.0199(6) Uani 1 1 d . .
h39 h 1.0071 0.1922 0.0375 0.024 Uiso 1 1 calc R U
c41 c 1.0356(3) 0.13746(15) -0.05187(17) 0.0310(8) Uani 1 1 d . .
h41a h 1.1021 0.1287 -0.0811 0.046 Uiso 1 1 calc R U
h41b h 0.9684 0.1536 -0.0828 0.046 Uiso 1 1 calc R U
h41c h 1.0117 0.0994 -0.0286 0.046 Uiso 1 1 calc R U
c40 c 1.0994(3) 0.24960(14) -0.02826(18) 0.0327(8) Uani 1 1 d . .
h40a h 1.1297 0.2787 0.0090 0.049 Uiso 1 1 calc R U
h40b h 1.0253 0.2656 -0.0524 0.049 Uiso 1 1 calc R U
h40c h 1.1583 0.2444 -0.0636 0.049 Uiso 1 1 calc R U
c42 c 1.2437(3) 0.07161(13) 0.23898(15) 0.0210(6) Uani 1 1 d . .
h42 h 1.1586 0.0766 0.2492 0.025 Uiso 1 1 calc R U
c44 c 1.3226(3) 0.09716(15) 0.30528(17) 0.0289(7) Uani 1 1 d . .
h44a h 1.4067 0.0907 0.2979 0.043 Uiso 1 1 calc R U
h44b h 1.3031 0.0755 0.3489 0.043 Uiso 1 1 calc R U
h44c h 1.3075 0.1413 0.3106 0.043 Uiso 1 1 calc R U
c43 c 1.2675(3) 0.00152(14) 0.22943(18) 0.0319(8) Uani 1 1 d . .
h43a h 1.2139 -0.0146 0.1899 0.048 Uiso 1 1 calc R U
h43b h 1.2534 -0.0203 0.2740 0.048 Uiso 1 1 calc R U
h43c h 1.3501 -0.0047 0.2184 0.048 Uiso 1 1 calc R U
c32 c 0.5426(3) 0.29753(14) 0.13988(16) 0.0257(7) Uani 1 1 d . .
h32a h 0.5324 0.3391 0.1590 0.039 Uiso 1 1 calc R U
h32b h 0.4645 0.2797 0.1256 0.039 Uiso 1 1 calc R U
h32c h 0.5895 0.2997 0.0979 0.039 Uiso 1 1 calc R U
c31 c 0.5249(3) 0.24555(15) 0.26086(16) 0.0274(7) Uani 1 1 d . .
h31a h 0.5680 0.2232 0.3005 0.041 Uiso 1 1 calc R U
h31b h 0.4557 0.2213 0.2424 0.041 Uiso 1 1 calc R U
h31c h 0.4983 0.2854 0.2783 0.041 Uiso 1 1 calc R U
n4 n 0.7739(2) 0.11284(10) 0.05508(12) 0.0168(5) Uani 1 1 d . .
n2 n 0.83232(19) 0.22268(10) 0.13454(11) 0.0127(5) Uani 1 1 d . .
n1 n 0.87431(19) 0.11340(10) 0.26750(11) 0.0130(5) Uani 1 1 d . .
n3 n 1.04390(19) 0.12187(10) 0.14381(11) 0.0142(5) Uani 1 1 d . .
nb1 nb 0.88767(2) 0.12496(2) 0.15982(2) 0.01143(8) Uani 1 1 d . .

loop_
_atom_site_aniso_label
_atom_site_aniso_U_11
_atom_site_aniso_U_22
_atom_site_aniso_U_33
_atom_site_aniso_U_23
_atom_site_aniso_U_13
_atom_site_aniso_U_12
c16 0.048(2) 0.0214(16) 0.0216(16) -0.0040(13) -0.0128(14) 0.0052(15)
c17 0.0217(16) 0.0211(15) 0.0144(14) -0.0034(12) -0.0025(12) 0.0047(12)
c18 0.0241(16) 0.0192(15) 0.0103(13) 0.0037(11) -0.0026(11) 0.0044(12)
c19 0.0122(14) 0.0161(14) 0.0176(14) 0.0005(11) 0.0021(11) 0.0022(11)
c20 0.0200(16) 0.0193(15) 0.0194(15) 0.0002(12) -0.0015(12) 0.0015(12)
c21 0.0200(15) 0.0123(14) 0.0095(13) 0.0001(11) -0.0028(11) 0.0025(11)
c22 0.0167(15) 0.0152(14) 0.0121(14) 0.0023(11) 0.0005(11) 0.0028(11)
c23 0.0213(16) 0.0232(16) 0.0178(15) -0.0030(12) 0.0022(12) 0.0084(13)
c24 0.0306(17) 0.0171(15) 0.0165(15) -0.0054(12) -0.0009(12) 0.0035(13)
c25 0.0218(16) 0.0135(14) 0.0193(15) -0.0010(12) -0.0066(12) -0.0010(12)
c26 0.0177(15) 0.0107(13) 0.0147(14) 0.0022(11) -0.0011(11) -0.0005(11)
c27 0.0150(15) 0.0171(15) 0.0245(16) -0.0038(12) 0.0002(12) -0.0001(12)
c28 0.0225(17) 0.0224(17) 0.0392(19) -0.0025(14) 0.0053(14) -0.0029(13)
c29 0.0172(16) 0.0236(16) 0.0343(18) -0.0057(14) -0.0046(13) 0.0030(13)
c45 0.0283(17) 0.0138(14) 0.0203(15) -0.0041(12) -0.0056(12) 0.0013(12)
c48 0.111(4) 0.0219(19) 0.030(2) -0.0047(16) 0.009(2) 0.019(2)
c46 0.0321(18) 0.0168(15) 0.0226(16) 0.0015(12) -0.0042(13) -0.0055(13)
c47 0.030(2) 0.030(2) 0.081(3) 0.0103(19) -0.0145(19) -0.0047(16)
c1 0.0180(15) 0.0166(14) 0.0167(14) 0.0001(12) 0.0010(11) 0.0004(12)
c2 0.0093(14) 0.0209(15) 0.0202(15) 0.0033(12) 0.0039(11) 0.0018(11)
c30 0.0177(15) 0.0177(14) 0.0166(14) -0.0005(12) 0.0023(11) 0.0037(12)
c3 0.0223(16) 0.0202(16) 0.0274(17) -0.0029(13) 0.0079(13) -0.0018(13)
c4 0.0309(18) 0.0281(17) 0.0226(16) 0.0014(13) 0.0125(13) -0.0011(14)
c5 0.0250(17) 0.0253(17) 0.0317(18) 0.0084(14) 0.0130(13) 0.0010(14)
c6 0.0236(17) 0.0169(15) 0.0364(19) 0.0021(13) 0.0091(14) -0.0050(13)
c7 0.0220(16) 0.0233(16) 0.0227(16) -0.0014(13) 0.0035(12) -0.0032(13)
c8 0.0143(14) 0.0190(14) 0.0124(14) 0.0039(11) 0.0018(11) -0.0014(11)
c13 0.0167(15) 0.0243(16) 0.0137(14) 0.0030(12) 0.0031(11) -0.0034(12)
c12 0.0248(16) 0.0354(18) 0.0137(14) -0.0021(14) -0.0026(12) -0.0020(14)
c11 0.0260(18) 0.0374(19) 0.0201(16) 0.0100(14) -0.0064(13) 0.0022(14)
c10 0.0222(17) 0.0249(17) 0.0276(17) 0.0118(14) 0.0011(13) 0.0052(13)
c9 0.0166(15) 0.0211(15) 0.0169(14) 0.0046(12) 0.0024(11) -0.0032(12)
c15 0.0279(17) 0.0148(15) 0.0287(17) 0.0044(13) -0.0031(13) 0.0006(13)
c14 0.0239(16) 0.0241(16) 0.0180(15) -0.0063(12) 0.0018(12) -0.0026(13)
c33 0.0168(14) 0.0153(14) 0.0187(14) -0.0030(12) 0.0066(11) -0.0023(12)
c34 0.0194(16) 0.0177(15) 0.0228(16) -0.0032(12) 0.0056(12) 0.0008(12)
c35 0.0174(16) 0.0284(18) 0.0318(18) -0.0002(14) 0.0007(13) 0.0039(13)
c36 0.0214(17) 0.0283(17) 0.0339(18) -0.0002(14) 0.0120(14) -0.0028(14)
c37 0.0272(18) 0.0232(16) 0.0248(16) 0.0014(13) 0.0121(13) -0.0032(13)
c38 0.0219(16) 0.0158(15) 0.0197(15) -0.0036(12) 0.0081(12) -0.0023(12)
c39 0.0212(16) 0.0233(16) 0.0163(15) 0.0026(12) 0.0070(12) 0.0026(12)
c41 0.0328(19) 0.037(2) 0.0229(16) -0.0023(14) 0.0004(13) 0.0034(15)
c40 0.039(2) 0.0270(18) 0.0324(19) 0.0103(15) 0.0044(15) 0.0059(15)
c42 0.0188(16) 0.0215(16) 0.0227(15) 0.0030(12) 0.0019(12) 0.0032(12)
c44 0.0247(17) 0.0335(18) 0.0278(17) 0.0058(14) -0.0010(13) 0.0040(14)
c43 0.038(2) 0.0246(17) 0.0342(19) 0.0065(14) 0.0071(15) 0.0080(15)
c32 0.0199(16) 0.0280(17) 0.0284(17) 0.0049(14) -0.0027(13) 0.0010(13)
c31 0.0179(16) 0.0391(19) 0.0260(17) -0.0017(14) 0.0060(13) -0.0001(14)
n4 0.0210(13) 0.0143(12) 0.0145(12) -0.0037(9) -0.0025(9) 0.0001(10)
n2 0.0144(12) 0.0144(12) 0.0090(11) -0.0029(9) -0.0010(9) 0.0004(9)
n1 0.0129(12) 0.0125(12) 0.0135(11) -0.0003(9) 0.0009(9) -0.0011(9)
n3 0.0176(12) 0.0125(11) 0.0127(11) -0.0006(9) 0.0020(9) 0.0016(10)
nb1 0.01230(13) 0.01157(13) 0.01033(12) -0.00058(10) 0.00033(8) -0.00075(10)

loop_
_atom_type_symbol
_atom_type_description
_atom_type_scat_dispersion_real
_atom_type_scat_dispersion_imag
_atom_type_scat_source
c c 0.0033 0.0016 'international tables vol c tables 4.2.6.8 and 6.1.1.4'
h h 0.0000 0.0000 'international tables vol c tables 4.2.6.8 and 6.1.1.4'
n n 0.0061 0.0033 'international tables vol c tables 4.2.6.8 and 6.1.1.4'
nb nb -2.0727 0.6215 'international tables vol c tables 4.2.6.8 and 6.1.1.4'

loop_
_geom_angle_atom_site_label_1
_geom_angle_atom_site_label_2
_geom_angle_atom_site_label_3
_geom_angle
c17 c16 h16a 109.5
c17 c16 h16b 109.5
h16a c16 h16b 109.5
c17 c16 h16c 109.5
h16a c16 h16c 109.5
h16b c16 h16c 109.5
n4 c17 c18 120.9(2)
n4 c17 c16 123.5(3)
c18 c17 c16 115.6(2)
c19 c18 c17 127.0(2)
c19 c18 h18 116.5
c17 c18 h18 116.5
n2 c19 c18 123.8(2)
n2 c19 c20 119.8(2)
c18 c19 c20 116.4(2)
c19 c20 h20a 109.5
c19 c20 h20b 109.5
h20a c20 h20b 109.5
c19 c20 h20c 109.5
h20a c20 h20c 109.5
h20b c20 h20c 109.5
c22 c21 c26 121.0(2)
c22 c21 n2 117.9(2)
c26 c21 n2 121.0(2)
c23 c22 c21 118.2(2)
c23 c22 c30 119.2(2)
c21 c22 c30 122.5(2)
c24 c23 c22 121.4(3)
c24 c23 h23 119.3
c22 c23 h23 119.3
c25 c24 c23 119.9(3)
c25 c24 h24 120.1
c23 c24 h24 120.1
c24 c25 c26 121.8(3)
c24 c25 h25 119.1
c26 c25 h25 119.1
c25 c26 c21 117.7(3)
c25 c26 c27 119.0(2)
c21 c26 c27 123.3(2)
c26 c27 c29 110.4(2)
c26 c27 c28 113.0(2)
c29 c27 c28 109.4(2)
c26 c27 h27 108.0
c29 c27 h27 108.0
c28 c27 h27 108.0
c27 c28 h28a 109.5
c27 c28 h28b 109.5
h28a c28 h28b 109.5
c27 c28 h28c 109.5
h28a c28 h28c 109.5
h28b c28 h28c 109.5
c27 c29 h29a 109.5
c27 c29 h29b 109.5
h29a c29 h29b 109.5
c27 c29 h29c 109.5
h29a c29 h29c 109.5
h29b c29 h29c 109.5
c48 c45 n4 115.9(3)
c48 c45 c46 113.0(3)
n4 c45 c46 98.8(2)
c48 c45 c47 110.4(3)
n4 c45 c47 110.6(2)
c46 c45 c47 107.3(3)
c45 c48 h48a 109.5
c45 c48 h48b 109.5
h48a c48 h48b 109.5
c45 c48 h48c 109.5
h48a c48 h48c 109.5
h48b c48 h48c 109.5
c45 c46 nb1 98.78(17)
c45 c46 h46a 112.0
nb1 c46 h46a 112.0
c45 c46 h46b 112.0
nb1 c46 h46b 112.0
h46a c46 h46b 109.7
c45 c47 h47a 109.5
c45 c47 h47b 109.5
h47a c47 h47b 109.5
c45 c47 h47c 109.5
h47a c47 h47c 109.5
h47b c47 h47c 109.5
n1 c1 c2 115.7(2)
n1 c1 h1a 108.4
c2 c1 h1a 108.4
n1 c1 h1b 108.4
c2 c1 h1b 108.4
h1a c1 h1b 107.4
c7 c2 c3 118.5(3)
c7 c2 c1 121.9(2)
c3 c2 c1 119.6(2)
c22 c30 c31 113.5(2)
c22 c30 c32 111.3(2)
c31 c30 c32 108.6(2)
c22 c30 h30 107.7
c31 c30 h30 107.7
c32 c30 h30 107.7
c4 c3 c2 120.9(3)
c4 c3 h3 119.6
c2 c3 h3 119.6
c5 c4 c3 119.9(3)
c5 c4 h4 120.0
c3 c4 h4 120.0
c4 c5 c6 120.1(3)
c4 c5 h5 120.0
c6 c5 h5 120.0
c5 c6 c7 119.9(3)
c5 c6 h6 120.0
c7 c6 h6 120.0
c2 c7 c6 120.7(3)
c2 c7 h7 119.6
c6 c7 h7 119.6
c13 c8 c9 120.2(2)
c13 c8 n1 120.0(2)
c9 c8 n1 119.8(2)
c12 c13 c8 118.4(3)
c12 c13 c14 118.5(3)
c8 c13 c14 123.1(2)
c11 c12 c13 121.7(3)
c11 c12 h12 119.1
c13 c12 h12 119.1
c12 c11 c10 119.4(3)
c12 c11 h11 120.3
c10 c11 h11 120.3
c11 c10 c9 121.5(3)
c11 c10 h10 119.2
c9 c10 h10 119.2
c10 c9 c8 118.8(3)
c10 c9 c15 118.7(3)
c8 c9 c15 122.6(2)
c9 c15 h15a 109.5
c9 c15 h15b 109.5
h15a c15 h15b 109.5
c9 c15 h15c 109.5
h15a c15 h15c 109.5
h15b c15 h15c 109.5
c13 c14 h14a 109.5
c13 c14 h14b 109.5
h14a c14 h14b 109.5
c13 c14 h14c 109.5
h14a c14 h14c 109.5
h14b c14 h14c 109.5
n3 c33 c34 120.0(2)
n3 c33 c38 119.7(2)
c34 c33 c38 120.2(3)
c35 c34 c33 118.4(3)
c35 c34 c42 120.4(3)
c33 c34 c42 121.2(2)
c36 c35 c34 121.8(3)
c36 c35 h35 119.1
c34 c35 h35 119.1
c35 c36 c37 119.7(3)
c35 c36 h36 120.2
c37 c36 h36 120.2
c36 c37 c38 121.4(3)
c36 c37 h37 119.3
c38 c37 h37 119.3
c37 c38 c33 118.5(3)
c37 c38 c39 120.6(3)
c33 c38 c39 120.9(2)
c38 c39 c40 113.7(2)
c38 c39 c41 110.6(2)
c40 c39 c41 110.6(2)
c38 c39 h39 107.2
c40 c39 h39 107.2
c41 c39 h39 107.2
c39 c41 h41a 109.5
c39 c41 h41b 109.5
h41a c41 h41b 109.5
c39 c41 h41c 109.5
h41a c41 h41c 109.5
h41b c41 h41c 109.5
c39 c40 h40a 109.5
c39 c40 h40b 109.5
h40a c40 h40b 109.5
c39 c40 h40c 109.5
h40a c40 h40c 109.5
h40b c40 h40c 109.5
c34 c42 c43 110.2(2)
c34 c42 c44 113.1(2)
c43 c42 c44 110.1(2)
c34 c42 h42 107.7
c43 c42 h42 107.7
c44 c42 h42 107.7
c42 c44 h44a 109.5
c42 c44 h44b 109.5
h44a c44 h44b 109.5
c42 c44 h44c 109.5
h44a c44 h44c 109.5
h44b c44 h44c 109.5
c42 c43 h43a 109.5
c42 c43 h43b 109.5
h43a c43 h43b 109.5
c42 c43 h43c 109.5
h43a c43 h43c 109.5
h43b c43 h43c 109.5
c30 c32 h32a 109.5
c30 c32 h32b 109.5
h32a c32 h32b 109.5
c30 c32 h32c 109.5
h32a c32 h32c 109.5
h32b c32 h32c 109.5
c30 c31 h31a 109.5
c30 c31 h31b 109.5
h31a c31 h31b 109.5
c30 c31 h31c 109.5
h31a c31 h31c 109.5
h31b c31 h31c 109.5
c17 n4 c45 126.0(2)
c17 n4 nb1 133.82(18)
c45 n4 nb1 100.08(15)
c19 n2 c21 113.5(2)
c19 n2 nb1 128.22(17)
c21 n2 nb1 117.70(15)
c8 n1 c1 113.1(2)
c8 n1 nb1 137.86(18)
c1 n1 nb1 109.03(15)
c33 n3 nb1 169.07(19)
n3 nb1 n1 107.89(9)
n3 nb1 n2 104.93(9)
n1 nb1 n2 106.31(8)
n3 nb1 n4 110.20(9)
n1 nb1 n4 138.80(9)
n2 nb1 n4 78.48(8)
n3 nb1 c46 99.77(11)
n1 nb1 c46 96.64(10)
n2 nb1 c46 138.74(9)
n4 nb1 c46 62.05(9)

loop_
_geom_bond_atom_site_label_1
_geom_bond_atom_site_label_2
_geom_bond_distance
c16 c17 1.518(4)
c16 h16a 0.9600
c16 h16b 0.9600
c16 h16c 0.9600
c17 n4 1.316(3)
c17 c18 1.409(4)
c18 c19 1.379(4)
c18 h18 0.9300
c19 n2 1.359(3)
c19 c20 1.511(4)
c20 h20a 0.9600
c20 h20b 0.9600
c20 h20c 0.9600
c21 c22 1.411(4)
c21 c26 1.415(4)
c21 n2 1.455(3)
c22 c23 1.394(4)
c22 c30 1.525(4)
c23 c24 1.379(4)
c23 h23 0.9300
c24 c25 1.374(4)
c24 h24 0.9300
c25 c26 1.397(4)
c25 h25 0.9300
c26 c27 1.520(4)
c27 c29 1.531(4)
c27 c28 1.536(4)
c27 h27 0.9800
c28 h28a 0.9600
c28 h28b 0.9600
c28 h28c 0.9600
c29 h29a 0.9600
c29 h29b 0.9600
c29 h29c 0.9600
c45 c48 1.499(4)
c45 n4 1.501(3)
c45 c46 1.521(4)
c45 c47 1.543(5)
c48 h48a 0.9600
c48 h48b 0.9600
c48 h48c 0.9600
c46 nb1 2.234(3)
c46 h46a 0.9700
c46 h46b 0.9700
c47 h47a 0.9600
c47 h47b 0.9600
c47 h47c 0.9600
c1 n1 1.490(3)
c1 c2 1.510(4)
c1 h1a 0.9700
c1 h1b 0.9700
c2 c7 1.383(4)
c2 c3 1.393(4)
c30 c31 1.533(4)
c30 c32 1.535(4)
c30 h30 0.9800
c3 c4 1.381(4)
c3 h3 0.9300
c4 c5 1.378(4)
c4 h4 0.9300
c5 c6 1.378(4)
c5 h5 0.9300
c6 c7 1.388(4)
c6 h6 0.9300
c7 h7 0.9300
c8 c13 1.404(4)
c8 c9 1.404(4)
c8 n1 1.444(3)
c13 c12 1.400(4)
c13 c14 1.497(4)
c12 c11 1.372(4)
c12 h12 0.9300
c11 c10 1.374(4)
c11 h11 0.9300
c10 c9 1.397(4)
c10 h10 0.9300
c9 c15 1.503(4)
c15 h15a 0.9600
c15 h15b 0.9600
c15 h15c 0.9600
c14 h14a 0.9600
c14 h14b 0.9600
c14 h14c 0.9600
c33 n3 1.402(3)
c33 c34 1.413(4)
c33 c38 1.419(4)
c34 c35 1.390(4)
c34 c42 1.521(4)
c35 c36 1.379(4)
c35 h35 0.9300
c36 c37 1.380(4)
c36 h36 0.9300
c37 c38 1.392(4)
c37 h37 0.9300
c38 c39 1.515(4)
c39 c40 1.525(4)
c39 c41 1.533(4)
c39 h39 0.9800
c41 h41a 0.9600
c41 h41b 0.9600
c41 h41c 0.9600
c40 h40a 0.9600
c40 h40b 0.9600
c40 h40c 0.9600
c42 c43 1.526(4)
c42 c44 1.534(4)
c42 h42 0.9800
c44 h44a 0.9600
c44 h44b 0.9600
c44 h44c 0.9600
c43 h43a 0.9600
c43 h43b 0.9600
c43 h43c 0.9600
c32 h32a 0.9600
c32 h32b 0.9600
c32 h32c 0.9600
c31 h31a 0.9600
c31 h31b 0.9600
c31 h31c 0.9600
n4 nb1 2.218(2)
n2 nb1 2.204(2)
n1 nb1 1.999(2)
n3 nb1 1.776(2)
